data_4335596
loop_
_publ_author_name
'Daniel Tofan'
'Manuel Temprado'
'Subhojit Majumdar'
'Carl D. Hoff'
'Christopher C. Cummins'

_publ_section_title
;
 Functionalization Reactions Characteristic of a Robust Bicyclic
 Diphosphane Framework
;
_journal_name_full 'Inorganic Chemistry'
_journal_page_first 8851
_journal_page_last 8864
_journal_paper_doi 10.1021/ic401052a
_journal_volume 52
_journal_year 2013
_chemical_formula_sum 'C12 H20 O2 P2'
_chemical_formula_weight 258.22
_chemical_name_systematic
; 
 ? 
;
_space_group_IT_number 62
_symmetry_cell_setting orthorhombic
_symmetry_space_group_name_Hall '-P 2ac 2n'
_symmetry_space_group_name_H-M 'P n m a'
_atom_sites_solution_hydrogens geom
_atom_sites_solution_primary direct
_atom_sites_solution_secondary difmap
_audit_creation_method SHELXL-97
_cell_angle_alpha 90.00
_cell_angle_beta 90.00
_cell_angle_gamma 90.00
_cell_formula_units_Z 4
_cell_length_a 9.59800(10)
_cell_length_b 20.1851(3)
_cell_length_c 6.58950(10)
_cell_measurement_reflns_used 7973
_cell_measurement_temperature 100(2)
_cell_measurement_theta_max 69.12
_cell_measurement_theta_min 2.19
_cell_volume 1276.63(3)
_computing_cell_refinement 'SAINT 7.46A (Bruker-AXS, 2009)'
_computing_data_collection 'APEX2 v2009.9.0 (Bruker-AXS, 2009)'
_computing_data_reduction 'SAINT 7.46A (Bruker-AXS, 2009)'
_computing_molecular_graphics 'Bruker SHELXTL'
_computing_publication_material 'Bruker SHELXTL'
_computing_structure_refinement 'SHELXL-97 (Sheldrick, 2008)'
_computing_structure_solution 'SHELXS-97 (Sheldrick, 2008)'
_diffrn_ambient_temperature 100(2)
_diffrn_detector_area_resol_mean 8.3
_diffrn_measured_fraction_theta_full 0.990
_diffrn_measured_fraction_theta_max 0.991
_diffrn_measurement_device_type 'Bruker Smart APEX CCD'
_diffrn_measurement_method '\f and \w scans'
_diffrn_radiation_monochromator graphite
_diffrn_radiation_source 'fine-focus sealed tube'
_diffrn_radiation_type CuK\a
_diffrn_radiation_wavelength 1.54178
_diffrn_reflns_av_R_equivalents 0.0269
_diffrn_reflns_av_sigmaI/netI 0.0140
_diffrn_reflns_limit_h_max 11
_diffrn_reflns_limit_h_min -11
_diffrn_reflns_limit_k_max 24
_diffrn_reflns_limit_k_min -23
_diffrn_reflns_limit_l_max 7
_diffrn_reflns_limit_l_min -5
_diffrn_reflns_number 11533
_diffrn_reflns_theta_full 69.89
_diffrn_reflns_theta_max 69.89
_diffrn_reflns_theta_min 4.38
_exptl_absorpt_coefficient_mu 2.964
_exptl_absorpt_correction_T_max 0.7559
_exptl_absorpt_correction_T_min 0.4700
_exptl_absorpt_correction_type multi-scan
_exptl_absorpt_process_details 'SADABS (Sheldrick, 2009)'
_exptl_crystal_colour white
_exptl_crystal_density_diffrn 1.343
_exptl_crystal_description plates
_exptl_crystal_F_000 552
_exptl_crystal_size_max 0.30
_exptl_crystal_size_mid 0.20
_exptl_crystal_size_min 0.10
_refine_diff_density_max 0.359
_refine_diff_density_min -0.269
_refine_diff_density_rms 0.058
_refine_ls_extinction_method none
_refine_ls_goodness_of_fit_ref 1.077
_refine_ls_hydrogen_treatment constr
_refine_ls_matrix_type full
_refine_ls_number_parameters 81
_refine_ls_number_reflns 1229
_refine_ls_number_restraints 0
_refine_ls_restrained_S_all 1.077
_refine_ls_R_factor_all 0.0302
_refine_ls_R_factor_gt 0.0291
_refine_ls_shift/su_max 0.000
_refine_ls_shift/su_mean 0.000
_refine_ls_structure_factor_coef Fsqd
_refine_ls_weighting_details 'calc w=1/[\s^2^(Fo^2^)+(0.0489P)^2^+0.8318P] where P=(Fo^2^+2Fc^2^)/3'
_refine_ls_weighting_scheme calc
_refine_ls_wR_factor_gt 0.0815
_refine_ls_wR_factor_ref 0.0823
_reflns_number_gt 1177
_reflns_number_total 1229
_reflns_threshold_expression >2sigma(I)
_cod_data_source_file ic401052a_si_005.cif
_cod_data_source_block d8_11006
_cod_database_code 4335596

loop_
_symmetry_equiv_pos_as_xyz
'x, y, z'
'-x+1/2, -y, z+1/2'
'-x, y+1/2, -z'
'x+1/2, -y+1/2, -z+1/2'
'-x, -y, -z'
'x-1/2, y, -z-1/2'
'x, -y-1/2, z'
'-x-1/2, y-1/2, z-1/2'

loop_
_atom_site_label
_atom_site_type_symbol
_atom_site_fract_x
_atom_site_fract_y
_atom_site_fract_z
_atom_site_U_iso_or_equiv
_atom_site_adp_type
_atom_site_occupancy
_atom_site_symmetry_multiplicity
_atom_site_calc_flag
_atom_site_refinement_flags
P1 P 0.46412(5) 0.2500 0.20153(8) 0.01188(17) Uani 1 2 d S
P2 P 0.36402(5) 0.2500 -0.10193(8) 0.01211(17) Uani 1 2 d S
O1 O 0.36316(15) 0.2500 0.3740(2) 0.0176(4) Uani 1 2 d S
O2 O 0.20851(15) 0.2500 -0.0943(2) 0.0180(4) Uani 1 2 d S
C1 C 0.57003(16) 0.32419(7) 0.1812(2) 0.0154(3) Uani 1 1 d .
H1A H 0.6144 0.3341 0.3133 0.018 Uiso 1 1 calc R
H1B H 0.6444 0.3176 0.0790 0.018 Uiso 1 1 calc R
C2 C 0.47554(15) 0.38133(7) 0.1177(2) 0.0152(3) Uani 1 1 d .
C21 C 0.44809(18) 0.43283(8) 0.2796(3) 0.0228(4) Uani 1 1 d .
H21A H 0.4201 0.4745 0.2153 0.034 Uiso 1 1 calc R
H21B H 0.5330 0.4400 0.3592 0.034 Uiso 1 1 calc R
H21C H 0.3734 0.4174 0.3692 0.034 Uiso 1 1 calc R
C31 C 0.30888(17) 0.43092(8) -0.1368(2) 0.0198(4) Uani 1 1 d .
H31A H 0.2992 0.4660 -0.0349 0.030 Uiso 1 1 calc R
H31B H 0.2187 0.4091 -0.1566 0.030 Uiso 1 1 calc R
H31C H 0.3401 0.4503 -0.2654 0.030 Uiso 1 1 calc R
C3 C 0.41438(15) 0.38084(7) -0.0650(2) 0.0150(3) Uani 1 1 d .
C4 C 0.43998(16) 0.32392(7) -0.2117(2) 0.0153(3) Uani 1 1 d .
H4A H 0.5412 0.3176 -0.2328 0.018 Uiso 1 1 calc R
H4B H 0.3963 0.3336 -0.3446 0.018 Uiso 1 1 calc R

loop_
_atom_site_aniso_label
_atom_site_aniso_U_11
_atom_site_aniso_U_22
_atom_site_aniso_U_33
_atom_site_aniso_U_23
_atom_site_aniso_U_13
_atom_site_aniso_U_12
P1 0.0097(3) 0.0120(3) 0.0140(3) 0.000 -0.00147(18) 0.000
P2 0.0106(3) 0.0127(3) 0.0130(3) 0.000 0.00005(18) 0.000
O1 0.0155(7) 0.0214(8) 0.0159(8) 0.000 -0.0005(6) 0.000
O2 0.0120(8) 0.0236(8) 0.0184(8) 0.000 -0.0019(6) 0.000
C1 0.0123(7) 0.0137(7) 0.0201(8) -0.0001(6) -0.0030(6) -0.0010(6)
C2 0.0141(7) 0.0118(7) 0.0199(8) -0.0001(6) 0.0017(6) -0.0004(5)
C21 0.0312(9) 0.0172(8) 0.0202(9) -0.0033(6) -0.0026(7) 0.0025(7)
C31 0.0227(8) 0.0177(8) 0.0191(8) 0.0016(6) -0.0015(6) 0.0055(6)
C3 0.0144(7) 0.0127(7) 0.0179(8) 0.0019(6) 0.0033(6) -0.0001(5)
C4 0.0175(7) 0.0137(7) 0.0147(8) 0.0013(6) 0.0018(6) -0.0006(6)

loop_
_atom_type_symbol
_atom_type_description
_atom_type_scat_dispersion_real
_atom_type_scat_dispersion_imag
_atom_type_scat_source
C C 0.0181 0.0091 'International Tables Vol C Tables 4.2.6.8 and 6.1.1.4'
H H 0.0000 0.0000 'International Tables Vol C Tables 4.2.6.8 and 6.1.1.4'
O O 0.0492 0.0322 'International Tables Vol C Tables 4.2.6.8 and 6.1.1.4'
P P 0.2955 0.4335 'International Tables Vol C Tables 4.2.6.8 and 6.1.1.4'

loop_
_geom_angle_atom_site_label_1
_geom_angle_atom_site_label_2
_geom_angle_atom_site_label_3
_geom_angle
_geom_angle_site_symmetry_1
_geom_angle_site_symmetry_3
O1 P1 C1 114.82(6) . .
O1 P1 C1 114.82(6) . 7_565
C1 P1 C1 111.20(10) . 7_565
O1 P1 P2 113.88(6) . .
C1 P1 P2 100.13(5) . .
C1 P1 P2 100.13(5) 7_565 .
O2 P2 C4 114.57(6) . .
O2 P2 C4 114.57(6) . 7_565
C4 P2 C4 110.92(10) . 7_565
O2 P2 P1 113.72(7) . .
C4 P2 P1 100.70(5) . .
C4 P2 P1 100.70(5) 7_565 .
C2 C1 P1 108.13(10) . .
C3 C2 C21 124.24(14) . .
C3 C2 C1 120.09(13) . .
C21 C2 C1 115.45(13) . .
C2 C3 C31 124.86(14) . .
C2 C3 C4 120.38(13) . .
C31 C3 C4 114.58(13) . .
C3 C4 P2 107.66(10) . .

loop_
_geom_bond_atom_site_label_1
_geom_bond_atom_site_label_2
_geom_bond_distance
_geom_bond_site_symmetry_2
P1 O1 1.4934(16) .
P1 C1 1.8149(15) .
P1 C1 1.8149(15) 7_565
P1 P2 2.2185(7) .
P2 O2 1.4935(15) .
P2 C4 1.8115(15) .
P2 C4 1.8116(15) 7_565
C1 C2 1.526(2) .
C2 C3 1.340(2) .
C2 C21 1.513(2) .
C31 C3 1.507(2) .
C3 C4 1.521(2) .
